data_7714821
loop_
_publ_author_name
'Biswas, Mitrali'
'Dey, Sanchaita'
'Dhara, Suman'
'Panda, Sanjib'
'Lahiri, Goutam Kumar'

_publ_section_title
;
 Metal-ligand synergy driven functionalisation of alkylene linked
 bis(aldimine) on a diruthenium(II) platform. Cyclisation <i>versus</i>
 oxygenation.
;
_journal_issue 5
_journal_name_full 'Dalton transactions (Cambridge, England : 2003)'
_journal_page_first 2167
_journal_page_last 2180
_journal_paper_doi 10.1039/d3dt03730d
_journal_volume 53
_journal_year 2024
_chemical_formula_moiety 'C36 H46 N4 O8 Ru2, 2(Cl O4), 3(C H2 Cl2)'
_chemical_formula_sum 'C39 H52 Cl8 N4 O16 Ru2'
_chemical_formula_weight 1318.58
_space_group_crystal_system monoclinic
_space_group_IT_number 14
_space_group_name_Hall '-P 2ybc'
_space_group_name_H-M_alt 'P 1 21/c 1'
_atom_sites_solution_hydrogens geom
_atom_sites_solution_primary dual
_audit_creation_date 2023-08-23
_audit_creation_method
;
Olex2 1.3-ac4
(compiled 2019.04.23 svn.r3594 for Rigaku Oxford Diffraction, GUI svn.r5739)
;
_audit_update_record
;
2023-10-17 deposited with the CCDC.	2023-12-21 downloaded from the CCDC.
;
_cell_angle_alpha 90
_cell_angle_beta 103.949(2)
_cell_angle_gamma 90
_cell_formula_units_Z 4
_cell_length_a 12.6627(3)
_cell_length_b 36.9819(7)
_cell_length_c 12.1433(3)
_cell_measurement_reflns_used 25127
_cell_measurement_temperature 150.00(10)
_cell_measurement_theta_max 22.6960
_cell_measurement_theta_min 1.6570
_cell_volume 5518.9(2)
_computing_cell_refinement 'CrysAlisPro 1.171.41.93a (Rigaku OD, 2020)'
_computing_data_collection 'CrysAlisPro 1.171.41.93a (Rigaku OD, 2020)'
_computing_data_reduction 'CrysAlisPro 1.171.41.93a (Rigaku OD, 2020)'
_computing_molecular_graphics 'Olex2 (Dolomanov et al., 2009)'
_computing_publication_material 'Olex2 (Dolomanov et al., 2009)'
_computing_structure_refinement 'ShelXL (Sheldrick, 2015)'
_computing_structure_solution 'ShelXT (Sheldrick, 2015)'
_diffrn_ambient_environment N~2~
_diffrn_ambient_temperature 150.00(10)
_diffrn_detector 'CCD plate'
_diffrn_measured_fraction_theta_full 0.999
_diffrn_measured_fraction_theta_max 0.999
_diffrn_measurement_details
;
List of Runs (angles in degrees, time in seconds):

  # Type    Start    End  Width  t~exp~   \w     \q     \k     \f   Frames
#--------------------------------------------------------------------------
  1  \w   -100.81  15.39   0.70    2.00    --   -9.84 -59.25-123.92  166
  2  \f   -177.73   6.37   0.70    2.00   6.61  -9.84 -31.50    --   263
  3  \w   -100.81  15.39   0.70    2.00    --   -9.84 -59.25 -51.92  166
  4  \f   -138.46  93.94   0.70    2.00  81.02  -9.84  31.50    --   332
  5  \w   -100.81  15.39   0.70    2.00    --   -9.84 -59.25  20.08  166
;
_diffrn_measurement_device 'abstract diffractometer'
_diffrn_measurement_device_type 'Saxi-CrysAlisPro-abstract goniometer imported SAXI images'
_diffrn_measurement_method '\w and \f scans'
_diffrn_orient_matrix_type 'CrysAlisPro convention (1999,Acta A55,543-557)'
_diffrn_orient_matrix_UB_11 0.0529336000
_diffrn_orient_matrix_UB_12 0.0048649000
_diffrn_orient_matrix_UB_13 -0.0045792000
_diffrn_orient_matrix_UB_21 -0.0162929000
_diffrn_orient_matrix_UB_22 0.0183754000
_diffrn_orient_matrix_UB_23 -0.0071521000
_diffrn_orient_matrix_UB_31 0.0161792000
_diffrn_orient_matrix_UB_32 0.0025814000
_diffrn_orient_matrix_UB_33 0.0595971000
_diffrn_radiation_monochromator graphite
_diffrn_radiation_probe x-ray
_diffrn_radiation_type 'Mo K\a'
_diffrn_radiation_wavelength 0.71073
_diffrn_reflns_av_R_equivalents 0.0688
_diffrn_reflns_av_unetI/netI 0.0291
_diffrn_reflns_Laue_measured_fraction_full 0.999
_diffrn_reflns_Laue_measured_fraction_max 0.999
_diffrn_reflns_limit_h_max 15
_diffrn_reflns_limit_h_min -15
_diffrn_reflns_limit_k_max 43
_diffrn_reflns_limit_k_min -43
_diffrn_reflns_limit_l_max 14
_diffrn_reflns_limit_l_min -14
_diffrn_reflns_number 117314
_diffrn_reflns_point_group_measured_fraction_full 0.999
_diffrn_reflns_point_group_measured_fraction_max 0.999
_diffrn_reflns_theta_full 24.999
_diffrn_reflns_theta_max 24.999
_diffrn_reflns_theta_min 1.657
_diffrn_source 'fine-focus sealed X-ray tube'
_diffrn_source_type 'Enhance (Mo) X-ray Source'
_exptl_absorpt_coefficient_mu 0.999
_exptl_absorpt_correction_T_max 1.00000
_exptl_absorpt_correction_T_min 0.73297
_exptl_absorpt_correction_type multi-scan
_exptl_absorpt_process_details
;
CrysAlisPro 1.171.41.93a (Rigaku Oxford Diffraction, 2020)
Empirical absorption correction using spherical harmonics,
implemented in SCALE3 ABSPACK scaling algorithm.
;
_exptl_crystal_colour 'metallic dark brown'
_exptl_crystal_colour_lustre metallic
_exptl_crystal_colour_modifier dark
_exptl_crystal_colour_primary brown
_exptl_crystal_density_diffrn 1.587
_exptl_crystal_description block
_exptl_crystal_F_000 2664
_exptl_crystal_size_max 0.09
_exptl_crystal_size_mid 0.07
_exptl_crystal_size_min 0.05
_refine_diff_density_max 0.961
_refine_diff_density_min -0.569
_refine_diff_density_rms 0.083
_refine_ls_extinction_method none
_refine_ls_goodness_of_fit_ref 1.031
_refine_ls_hydrogen_treatment constr
_refine_ls_matrix_type full
_refine_ls_number_parameters 630
_refine_ls_number_reflns 9712
_refine_ls_number_restraints 7
_refine_ls_restrained_S_all 1.035
_refine_ls_R_factor_all 0.0752
_refine_ls_R_factor_gt 0.0577
_refine_ls_shift/su_max 0.001
_refine_ls_shift/su_mean 0.000
_refine_ls_structure_factor_coef Fsqd
_refine_ls_weighting_details 'w=1/[\s^2^(Fo^2^)+(0.0863P)^2^+10.6439P] where P=(Fo^2^+2Fc^2^)/3'
_refine_ls_weighting_scheme calc
_refine_ls_wR_factor_gt 0.1558
_refine_ls_wR_factor_ref 0.1693
_reflns_Friedel_coverage 0.000
_reflns_number_gt 7603
_reflns_number_total 9712
_reflns_threshold_expression 'I > 2\s(I)'
_cod_data_source_file d3dt03730d2.cif
_cod_data_source_block '[4](ClO4)2'
_cod_depositor_comments 'Adding full bibliography for 7714816--7714822.cif.'
_cod_database_code 7714821
_shelx_shelxl_version_number 2018/3
_shelx_space_group_comment
;
The symmetry employed for this shelxl refinement is uniquely defined
by the following loop, which should always be used as a source of
symmetry information in preference to the above space-group names.
They are only intended as comments.
;
_shelx_estimated_absorpt_t_max 0.952
_shelx_estimated_absorpt_t_min 0.915
_reflns_odcompleteness_completeness 91.40
_reflns_odcompleteness_iscentric 1
_reflns_odcompleteness_theta 33.76
_olex2_refinement_description
;
1. Others
 Fixed Uiso: H6(0.077) H24(0.088) H1(0.082) H7A(0.084) H7B(0.084) H19(0.089)
 H26A(0.137) H26B(0.137) H26C(0.137) H16(0.09) H3(0.115) H10A(0.099)
 H10B(0.099) H29(0.095) H11(0.086) H17A(0.133) H17B(0.133) H17C(0.133)
 H2(0.105) H4(0.1) H21A(0.139) H21B(0.139) H21C(0.139) H13(0.1) H34(0.106)
 H15(0.107) H31A(0.152) H31B(0.152) H31C(0.152) H38A(0.113) H38B(0.113)
 H27A(0.146) H27B(0.146) H27C(0.146) H14(0.108) H9A(0.116) H9B(0.116)
 H22A(0.153) H22B(0.153) H22C(0.153) H32A(0.181) H32B(0.181) H32C(0.181)
 H36A(0.177) H36B(0.177) H36C(0.177) H39A(0.186) H39B(0.186) H8A(0.144)
 H8B(0.144) H37A(0.226) H37B(0.226)
 Fixed X: H6(0.564485) H24(0.718867) H1(0.894992) H7A(0.409791) H7B(0.410192)
 H19(0.552089) H26A(0.919211) H26B(0.85429) H26C(0.826902) H16(0.260559)
 H3(0.940759) H10A(0.144621) H10B(0.260606) H29(-0.127906) H11(0.372245)
 H17A(0.356813) H17B(0.426404) H17C(0.446103) H2(1.010582) H4(0.754209)
 H21A(0.759087) H21B(0.640591) H21C(0.673015) H13(0.491543) H34(0.11323)
 H15(0.407089) H31A(-0.092187) H31B(-0.158054) H31C(-0.050658) H38A(0.318685)
 H38B(0.231766) H27A(-0.003737) H27B(-0.122412) H27C(-0.047142) H14(0.522512)
 H9A(0.233263) H9B(0.220601) H22A(0.50739) H22B(0.602388) H22C(0.615225)
 H32A(0.369913) H32B(0.279621) H32C(0.350465) H36A(-0.037243) H36B(-0.062601)
 H36C(-0.110979) H39A(0.227396) H39B(0.215173) H8A(0.393143) H8B(0.410708)
 H37A(0.823059) H37B(0.758338)
 Fixed Y: H6(0.70697) H24(0.539353) H1(0.621741) H7A(0.67884) H7B(0.636178)
 H19(0.544205) H26A(0.531645) H26B(0.508959) H26C(0.50362) H16(0.605695)
 H3(0.728526) H10A(0.684704) H10B(0.704202) H29(0.628933) H11(0.700967)
 H17A(0.536114) H17B(0.511746) H17C(0.508628) H2(0.670948) H4(0.737363)
 H21A(0.585609) H21B(0.576603) H21C(0.617475) H13(0.697004) H34(0.540473)
 H15(0.622146) H31A(0.708438) H31B(0.689535) H31C(0.712436) H38A(0.71252)
 H38B(0.681807) H27A(0.557719) H27B(0.569034) H27C(0.543634) H14(0.668313)
 H9A(0.663473) H9B(0.630856) H22A(0.591702) H22B(0.567914) H22C(0.610888)
 H32A(0.534507) H32B(0.511368) H32C(0.540672) H36A(0.598936) H36B(0.560229)
 H36C(0.596079) H39A(0.544486) H39B(0.529847) H8A(0.623658) H8B(0.665122)
 H37A(0.660706) H37B(0.698399)
 Fixed Z: H6(0.543108) H24(0.312195) H1(0.579375) H7A(0.552499) H7B(0.575676)
 H19(0.797661) H26A(0.544058) H26B(0.436756) H26C(0.557681) H16(-0.132623)
 H3(0.581594) H10A(0.262414) H10B(0.301314) H29(-0.164408) H11(0.184505)
 H17A(0.570549) H17B(0.671111) H17C(0.546139) H2(0.587887) H4(0.562288)
 H21A(0.933347) H21B(0.950833) H21C(0.930746) H13(0.035993) H34(0.265438) H15(-
 0.208169) H31A(-0.033443) H31B(-0.148032) H31C(-0.147316) H38A(0.715882)
 H38B(0.664501) H27A(-0.227677) H27B(-0.215607) H27C(-0.121976) H14(-0.121704)
 H9A(0.44189) H9B(0.352864) H22A(0.19131) H22B(0.161554) H22C(0.173205)
 H32A(0.209876) H32B(0.250836) H32C(0.333938) H36A(0.328523) H36B(0.269103)
 H36C(0.201711) H39A(0.957608) H39B(0.831154) H8A(0.387186) H8B(0.359814)
 H37A(0.305384) H37B(0.288814)
;
_olex2_submission_special_instructions 'No special instructions were received'
_oxdiff_exptl_absorpt_empirical_details
;
Empirical correction (ABSPACK) includes:
- Absorption correction using spherical harmonics
- Frame scaling
;
_oxdiff_exptl_absorpt_empirical_full_max 1.347
_oxdiff_exptl_absorpt_empirical_full_min 0.653

loop_
_space_group_symop_operation_xyz
'x, y, z'
'-x, y+1/2, -z+1/2'
'-x, -y, -z'
'x, -y-1/2, z-1/2'

loop_
_atom_site_label
_atom_site_type_symbol
_atom_site_fract_x
_atom_site_fract_y
_atom_site_fract_z
_atom_site_U_iso_or_equiv
_atom_site_adp_type
_atom_site_occupancy
_atom_site_site_symmetry_order
_atom_site_calc_flag
_atom_site_refinement_flags_posn
_atom_site_refinement_flags_adp
_atom_site_refinement_flags_occupancy
_atom_site_disorder_assembly
_atom_site_disorder_group
Ru1 Ru 0.64664(3) 0.60980(2) 0.55626(3) 0.05118(15) Uani 1 1 d . . . . .
Ru2 Ru 0.17060(4) 0.62836(2) 0.07299(4) 0.05667(16) Uani 1 1 d . . . . .
Cl1 Cl 0.15905(17) 0.58794(5) 0.60111(17) 0.0837(5) Uani 1 1 d . . . . .
Cl6 Cl 0.1772(2) 0.71387(7) 0.79998(19) 0.1121(7) Uani 1 1 d . . . . .
Cl5 Cl 0.1865(2) 0.73469(7) 0.5733(2) 0.1205(8) Uani 1 1 d . . . . .
O3 O 0.6140(3) 0.61027(11) 0.3873(3) 0.0630(10) Uani 1 1 d . . . . .
O4 O 0.7545(3) 0.56922(10) 0.5641(3) 0.0626(9) Uani 1 1 d . . . . .
O6 O 0.0752(3) 0.66803(11) -0.0056(3) 0.0674(10) Uani 1 1 d . . . . .
O1 O 0.5285(3) 0.57246(10) 0.5467(3) 0.0594(9) Uani 1 1 d . . . . .
O2 O 0.6765(3) 0.61066(11) 0.7254(3) 0.0621(10) Uani 1 1 d . . . . .
Cl4 Cl 0.7599(4) 0.67356(14) 0.1208(3) 0.2015(17) Uani 1 1 d . . . . .
O7 O 0.2660(3) 0.58906(11) 0.1552(3) 0.0684(10) Uani 1 1 d . . . . .
Cl3 Cl 0.9335(3) 0.70658(13) 0.2759(4) 0.2005(17) Uani 1 1 d . . . . .
Cl7 Cl 0.3741(4) 0.51412(13) 0.9427(4) 0.2043(18) Uani 1 1 d . . . . .
O8 O 0.0576(3) 0.61868(12) 0.1608(4) 0.0703(11) Uani 1 1 d . . . . .
O5 O 0.0952(3) 0.59185(11) -0.0420(3) 0.0655(10) Uani 1 1 d . . . . .
N2 N 0.5512(3) 0.65451(13) 0.5456(4) 0.0562(11) Uani 1 1 d . . . . .
N1 N 0.7599(4) 0.64975(12) 0.5663(4) 0.0562(11) Uani 1 1 d . . . . .
N4 N 0.2902(4) 0.64045(13) -0.0065(4) 0.0603(11) Uani 1 1 d . . . . .
N3 N 0.2531(4) 0.66759(13) 0.1772(4) 0.0635(12) Uani 1 1 d . . . . .
C23 C 0.6382(5) 0.58523(18) 0.3262(5) 0.0676(16) Uani 1 1 d . . . . .
C25 C 0.7652(5) 0.55049(16) 0.4789(6) 0.0659(15) Uani 1 1 d . . . . .
C18 C 0.5131(5) 0.55441(15) 0.6300(6) 0.0642(15) Uani 1 1 d . . . . .
C28 C 0.0001(5) 0.59704(19) -0.1067(5) 0.0711(16) Uani 1 1 d . . . . .
C6 C 0.6022(5) 0.68457(17) 0.5490(5) 0.0639(15) Uani 1 1 d . . . . .
H6 H 0.564485 0.706970 0.543108 0.077 Uiso 1 1 calc R . . . .
Cl8 Cl 0.1663(5) 0.48865(12) 0.9395(7) 0.298(4) Uani 1 1 d . . . . .
C20 C 0.6405(5) 0.58721(18) 0.7855(5) 0.0654(15) Uani 1 1 d . . . . .
C5 C 0.7188(5) 0.68345(15) 0.5620(5) 0.0626(14) Uani 1 1 d . . . . .
C24 C 0.7085(6) 0.55656(17) 0.3667(6) 0.0733(17) Uani 1 1 d . . . . .
H24 H 0.718867 0.539353 0.312195 0.088 Uiso 1 1 calc R . . . .
C1 C 0.8660(5) 0.64551(17) 0.5760(5) 0.0687(15) Uani 1 1 d . . . . .
H1 H 0.894992 0.621741 0.579375 0.082 Uiso 1 1 calc R . . . .
C7 C 0.4326(5) 0.65512(19) 0.5283(5) 0.0698(16) Uani 1 1 d D . . . .
H7A H 0.409791 0.678840 0.552499 0.084 Uiso 1 1 calc R . . . .
H7B H 0.410192 0.636178 0.575676 0.084 Uiso 1 1 calc R . . . .
C19 C 0.5678(6) 0.56061(19) 0.7436(6) 0.0744(17) Uani 1 1 d . . . . .
H19 H 0.552089 0.544205 0.797661 0.089 Uiso 1 1 calc R . . . .
C33 C 0.2316(6) 0.56348(19) 0.2082(5) 0.0780(18) Uani 1 1 d . . . . .
C30 C -0.0171(5) 0.6624(2) -0.0725(5) 0.0732(17) Uani 1 1 d . . . . .
C26 C 0.8486(6) 0.52115(18) 0.5067(7) 0.091(2) Uani 1 1 d . . . . .
H26A H 0.919211 0.531645 0.544058 0.137 Uiso 1 1 calc GR . . . .
H26B H 0.854290 0.508959 0.436756 0.137 Uiso 1 1 calc GR . . . .
H26C H 0.826902 0.503620 0.557681 0.137 Uiso 1 1 calc GR . . . .
C12 C 0.3585(5) 0.66698(17) 0.0447(6) 0.0689(16) Uani 1 1 d . . . . .
C16 C 0.3083(6) 0.62441(18) -0.0973(6) 0.0747(17) Uani 1 1 d . . . . .
H16 H 0.260559 0.605695 -0.132623 0.090 Uiso 1 1 calc R . . . .
C3 C 0.8937(6) 0.7083(2) 0.5771(7) 0.095(2) Uani 1 1 d . . . . .
H3 H 0.940759 0.728526 0.581594 0.115 Uiso 1 1 calc R . . . .
C10 C 0.2242(6) 0.68072(19) 0.2788(6) 0.0824(19) Uani 1 1 d . . . . .
H10A H 0.144621 0.684704 0.262414 0.099 Uiso 1 1 calc R . . . .
H10B H 0.260606 0.704202 0.301314 0.099 Uiso 1 1 calc R . . . .
C29 C -0.0554(5) 0.6294(2) -0.1190(6) 0.0791(19) Uani 1 1 d . . . . .
H29 H -0.127906 0.628933 -0.164408 0.095 Uiso 1 1 calc R . . . .
C11 C 0.3318(5) 0.68144(17) 0.1442(6) 0.0717(17) Uani 1 1 d . . . . .
H11 H 0.372245 0.700967 0.184505 0.086 Uiso 1 1 calc R . . . .
C17 C 0.4282(6) 0.52518(19) 0.6020(7) 0.089(2) Uani 1 1 d . . . . .
H17A H 0.356813 0.536114 0.570549 0.133 Uiso 1 1 calc GR . . . .
H17B H 0.426404 0.511746 0.671111 0.133 Uiso 1 1 calc GR . . . .
H17C H 0.446103 0.508628 0.546139 0.133 Uiso 1 1 calc GR . . . .
C2 C 0.9351(6) 0.6746(2) 0.5813(7) 0.087(2) Uani 1 1 d . . . . .
H2 H 1.010582 0.670948 0.587887 0.105 Uiso 1 1 calc R . . . .
C4 C 0.7840(6) 0.71369(18) 0.5664(6) 0.084(2) Uani 1 1 d . . . . .
H4 H 0.754209 0.737363 0.562288 0.100 Uiso 1 1 calc R . . . .
C35 C 0.0514(6) 0.5890(2) 0.2112(6) 0.0796(18) Uani 1 1 d . . . . .
C21 C 0.6819(7) 0.5922(2) 0.9110(5) 0.093(2) Uani 1 1 d . . . . .
H21A H 0.759087 0.585609 0.933347 0.139 Uiso 1 1 calc GR . . . .
H21B H 0.640591 0.576603 0.950833 0.139 Uiso 1 1 calc GR . . . .
H21C H 0.673015 0.617475 0.930746 0.139 Uiso 1 1 calc GR . . . .
C13 C 0.4452(6) 0.6779(2) 0.0009(7) 0.083(2) Uani 1 1 d . . . . .
H13 H 0.491543 0.697004 0.035993 0.100 Uiso 1 1 calc R . . . .
C34 C 0.1307(7) 0.5621(2) 0.2316(6) 0.089(2) Uani 1 1 d . . . . .
H34 H 0.113230 0.540473 0.265438 0.106 Uiso 1 1 calc R . . . .
C15 C 0.3952(6) 0.6341(2) -0.1430(7) 0.089(2) Uani 1 1 d . . . . .
H15 H 0.407089 0.622146 -0.208169 0.107 Uiso 1 1 calc R . . . .
C31 C -0.0855(7) 0.6962(2) -0.1030(7) 0.101(2) Uani 1 1 d . . . . .
H31A H -0.092187 0.708438 -0.033443 0.152 Uiso 1 1 calc GR . . . .
H31B H -0.158054 0.689535 -0.148032 0.152 Uiso 1 1 calc GR . . . .
H31C H -0.050658 0.712436 -0.147316 0.152 Uiso 1 1 calc GR . . . .
C38 C 0.2399(6) 0.7074(2) 0.6887(7) 0.094(2) Uani 1 1 d . . . . .
H38A H 0.318685 0.712520 0.715882 0.113 Uiso 1 1 calc R . . . .
H38B H 0.231766 0.681807 0.664501 0.113 Uiso 1 1 calc R . . . .
C27 C -0.0475(6) 0.5639(2) -0.1739(7) 0.097(2) Uani 1 1 d . . . . .
H27A H -0.003737 0.557719 -0.227677 0.146 Uiso 1 1 calc GR . . . .
H27B H -0.122412 0.569034 -0.215607 0.146 Uiso 1 1 calc GR . . . .
H27C H -0.047142 0.543634 -0.121976 0.146 Uiso 1 1 calc GR . . . .
C14 C 0.4629(6) 0.6612(2) -0.0919(7) 0.090(2) Uani 1 1 d . . . . .
H14 H 0.522512 0.668313 -0.121704 0.108 Uiso 1 1 calc R . . . .
C9 C 0.2572(5) 0.6543(3) 0.3752(6) 0.097(3) Uani 1 1 d . . . . .
H9A H 0.233263 0.663473 0.441890 0.116 Uiso 1 1 calc R . . . .
H9B H 0.220601 0.630856 0.352864 0.116 Uiso 1 1 calc R . . . .
O15 O 0.5830(7) 0.7137(3) 0.2898(9) 0.190(4) Uani 1 1 d . . . . .
Cl2 Cl 0.56454(17) 0.75128(6) 0.29161(17) 0.0921(5) Uani 1 1 d . . . . .
C22 C 0.5863(7) 0.5893(2) 0.2024(6) 0.102(3) Uani 1 1 d . . . . .
H22A H 0.507390 0.591702 0.191310 0.153 Uiso 1 1 calc GR . . . .
H22B H 0.602388 0.567914 0.161554 0.153 Uiso 1 1 calc GR . . . .
H22C H 0.615225 0.610888 0.173205 0.153 Uiso 1 1 calc GR . . . .
C32 C 0.3152(8) 0.5350(2) 0.2548(8) 0.121(3) Uani 1 1 d . . . . .
H32A H 0.369913 0.534507 0.209876 0.181 Uiso 1 1 calc GR . . . .
H32B H 0.279621 0.511368 0.250836 0.181 Uiso 1 1 calc GR . . . .
H32C H 0.350465 0.540672 0.333938 0.181 Uiso 1 1 calc GR . . . .
C36 C -0.0485(7) 0.5858(3) 0.2566(8) 0.118(3) Uani 1 1 d . . . . .
H36A H -0.037243 0.598936 0.328523 0.177 Uiso 1 1 calc GR . . . .
H36B H -0.062601 0.560229 0.269103 0.177 Uiso 1 1 calc GR . . . .
H36C H -0.110979 0.596079 0.201711 0.177 Uiso 1 1 calc GR . . . .
O12 O 0.1909(12) 0.5619(3) 0.6834(7) 0.234(6) Uani 1 1 d . . . . .
C39 C 0.2399(10) 0.5233(3) 0.9124(11) 0.155(5) Uani 1 1 d . . . . .
H39A H 0.227396 0.544486 0.957608 0.186 Uiso 1 1 calc R . . . .
H39B H 0.215173 0.529847 0.831154 0.186 Uiso 1 1 calc R . . . .
O9 O 0.1604(13) 0.6204(3) 0.6325(12) 0.300(9) Uani 1 1 d . . . . .
C8 C 0.3778(7) 0.6488(3) 0.4068(6) 0.120(3) Uani 1 1 d D U . . .
H8A H 0.393143 0.623658 0.387186 0.144 Uiso 1 1 calc R . . . .
H8B H 0.410708 0.665122 0.359814 0.144 Uiso 1 1 calc R . . . .
O10 O 0.2209(14) 0.5823(4) 0.5329(16) 0.371(12) Uani 1 1 d . . . . .
C37 C 0.8108(11) 0.6833(5) 0.2605(10) 0.189(6) Uani 1 1 d . . . . .
H37A H 0.823059 0.660706 0.305384 0.226 Uiso 1 1 calc R . . . .
H37B H 0.758338 0.698399 0.288814 0.226 Uiso 1 1 calc R . . . .
O16 O 0.4905(7) 0.7632(3) 0.2013(8) 0.212(5) Uani 1 1 d . . . . .
O11 O 0.0662(12) 0.5796(4) 0.5433(14) 0.316(9) Uani 1 1 d . . . . .
O14 O 0.6489(8) 0.7697(3) 0.3167(14) 0.303(9) Uani 1 1 d . . . . .
O13 O 0.5069(15) 0.7516(3) 0.3691(11) 0.295(9) Uani 1 1 d . . . . .

loop_
_atom_site_aniso_label
_atom_site_aniso_U_11
_atom_site_aniso_U_22
_atom_site_aniso_U_33
_atom_site_aniso_U_23
_atom_site_aniso_U_13
_atom_site_aniso_U_12
Ru1 0.0478(3) 0.0559(3) 0.0478(2) 0.00115(18) 0.00758(18) -0.00159(19)
Ru2 0.0505(3) 0.0609(3) 0.0527(3) 0.0067(2) 0.00092(19) -0.0015(2)
Cl1 0.0852(12) 0.0833(12) 0.0833(11) -0.0029(9) 0.0218(9) -0.0055(9)
Cl6 0.1154(17) 0.1266(17) 0.0997(14) 0.0086(13) 0.0366(13) 0.0026(14)
Cl5 0.1278(19) 0.1295(19) 0.0963(15) 0.0181(13) 0.0116(13) -0.0242(15)
O3 0.067(2) 0.070(2) 0.051(2) 0.0017(19) 0.0133(18) -0.001(2)
O4 0.057(2) 0.055(2) 0.073(2) 0.0023(19) 0.0123(19) 0.0013(18)
O6 0.056(2) 0.072(3) 0.068(2) 0.013(2) 0.0025(19) 0.0046(19)
O1 0.056(2) 0.058(2) 0.064(2) 0.0005(18) 0.0135(18) -0.0088(18)
O2 0.058(2) 0.074(3) 0.050(2) 0.0014(18) 0.0054(17) 0.0014(19)
Cl4 0.186(4) 0.265(5) 0.153(3) -0.042(3) 0.039(3) -0.036(3)
O7 0.061(2) 0.073(3) 0.065(2) 0.013(2) 0.0012(19) 0.005(2)
Cl3 0.131(3) 0.214(4) 0.259(5) -0.068(3) 0.053(3) -0.014(3)
Cl7 0.186(4) 0.230(4) 0.216(4) 0.030(3) 0.084(3) 0.062(3)
O8 0.057(2) 0.083(3) 0.067(2) 0.007(2) 0.0099(19) 0.000(2)
O5 0.059(2) 0.070(2) 0.061(2) 0.0011(19) 0.0022(19) -0.0025(19)
N2 0.046(2) 0.071(3) 0.048(2) -0.003(2) 0.0051(19) 0.003(2)
N1 0.052(3) 0.058(3) 0.055(2) 0.005(2) 0.005(2) 0.001(2)
N4 0.056(3) 0.062(3) 0.060(3) 0.009(2) 0.008(2) -0.002(2)
N3 0.055(3) 0.062(3) 0.066(3) -0.001(2) 0.001(2) 0.001(2)
C23 0.070(4) 0.075(4) 0.063(3) -0.006(3) 0.026(3) -0.016(3)
C25 0.055(3) 0.055(3) 0.092(5) 0.000(3) 0.026(3) -0.012(3)
C18 0.053(3) 0.053(3) 0.092(4) -0.001(3) 0.029(3) 0.003(3)
C28 0.056(4) 0.090(5) 0.064(4) -0.001(3) 0.007(3) -0.012(3)
C6 0.060(4) 0.062(4) 0.064(3) -0.003(3) 0.003(3) 0.011(3)
Cl8 0.243(5) 0.137(3) 0.487(10) 0.093(5) 0.038(6) -0.008(3)
C20 0.063(4) 0.075(4) 0.060(3) 0.007(3) 0.017(3) 0.014(3)
C5 0.063(4) 0.055(3) 0.065(3) -0.002(3) 0.005(3) -0.002(3)
C24 0.086(5) 0.064(4) 0.080(4) -0.017(3) 0.039(4) -0.016(3)
C1 0.056(4) 0.068(4) 0.080(4) 0.002(3) 0.012(3) 0.002(3)
C7 0.053(3) 0.088(4) 0.065(4) -0.007(3) 0.008(3) 0.007(3)
C19 0.082(4) 0.079(4) 0.069(4) 0.015(3) 0.033(3) 0.000(4)
C33 0.088(5) 0.075(4) 0.066(4) 0.017(3) 0.011(3) 0.012(4)
C30 0.058(4) 0.093(5) 0.066(4) 0.017(3) 0.009(3) 0.007(3)
C26 0.076(5) 0.067(4) 0.134(7) -0.007(4) 0.029(4) 0.008(3)
C12 0.063(4) 0.061(4) 0.078(4) 0.011(3) 0.005(3) -0.001(3)
C16 0.071(4) 0.073(4) 0.080(4) 0.008(3) 0.017(3) 0.002(3)
C3 0.075(5) 0.077(5) 0.129(7) 0.009(4) 0.015(4) -0.023(4)
C10 0.077(4) 0.082(4) 0.085(5) -0.016(4) 0.013(4) -0.002(4)
C29 0.053(4) 0.100(5) 0.074(4) 0.010(4) -0.003(3) 0.007(4)
C11 0.064(4) 0.060(4) 0.080(4) -0.003(3) -0.005(3) -0.004(3)
C17 0.080(5) 0.078(4) 0.118(6) -0.007(4) 0.043(4) -0.016(4)
C2 0.057(4) 0.082(5) 0.116(6) 0.010(4) 0.009(4) -0.014(4)
C4 0.082(5) 0.057(4) 0.105(5) 0.004(3) 0.008(4) -0.004(3)
C35 0.076(4) 0.096(5) 0.065(4) 0.010(4) 0.011(3) -0.010(4)
C21 0.100(6) 0.124(6) 0.055(4) 0.012(4) 0.018(4) 0.015(5)
C13 0.064(4) 0.078(4) 0.104(5) 0.015(4) 0.012(4) -0.016(3)
C34 0.100(6) 0.080(5) 0.089(5) 0.027(4) 0.028(4) 0.001(4)
C15 0.087(5) 0.093(5) 0.096(5) 0.011(4) 0.037(4) 0.003(4)
C31 0.086(5) 0.108(6) 0.102(6) 0.025(5) 0.011(4) 0.034(5)
C38 0.077(5) 0.097(5) 0.112(6) 0.004(5) 0.030(4) -0.001(4)
C27 0.078(5) 0.110(6) 0.091(5) -0.018(4) -0.003(4) -0.026(4)
C14 0.073(5) 0.095(5) 0.108(6) 0.029(5) 0.033(4) -0.001(4)
C9 0.056(4) 0.169(8) 0.061(4) -0.012(4) 0.006(3) 0.013(4)
O15 0.164(8) 0.158(7) 0.240(10) -0.051(7) 0.031(7) 0.049(6)
Cl2 0.0811(12) 0.1010(14) 0.0886(12) -0.0029(10) 0.0096(10) 0.0099(10)
C22 0.144(8) 0.109(6) 0.055(4) -0.011(4) 0.029(4) -0.013(5)
C32 0.135(8) 0.106(6) 0.119(7) 0.044(5) 0.025(6) 0.050(6)
C36 0.087(6) 0.153(8) 0.127(7) 0.031(6) 0.049(5) -0.011(6)
O12 0.418(18) 0.167(8) 0.127(6) 0.051(6) 0.082(9) 0.101(10)
C39 0.179(12) 0.126(9) 0.177(11) 0.029(8) 0.077(9) 0.057(8)
O9 0.40(2) 0.130(7) 0.286(14) -0.086(8) -0.086(13) 0.082(9)
C8 0.100(4) 0.155(5) 0.105(4) -0.012(4) 0.023(4) 0.008(4)
O10 0.344(18) 0.366(19) 0.52(3) 0.281(19) 0.32(2) 0.205(16)
C37 0.144(11) 0.304(19) 0.122(9) -0.028(11) 0.038(8) 0.048(12)
O16 0.134(6) 0.291(12) 0.186(8) 0.123(8) -0.009(6) 0.002(7)
O11 0.224(14) 0.294(16) 0.36(2) -0.007(14) -0.060(13) -0.089(12)
O14 0.138(8) 0.236(11) 0.45(2) 0.065(12) -0.091(11) -0.104(8)
O13 0.53(3) 0.182(9) 0.254(13) 0.080(9) 0.263(16) 0.158(13)

loop_
_atom_type_symbol
_atom_type_description
_atom_type_scat_dispersion_real
_atom_type_scat_dispersion_imag
_atom_type_scat_source
C C 0.0033 0.0016 'International Tables Vol C Tables 4.2.6.8 and 6.1.1.4'
H H 0.0000 0.0000 'International Tables Vol C Tables 4.2.6.8 and 6.1.1.4'
Cl Cl 0.1484 0.1585 'International Tables Vol C Tables 4.2.6.8 and 6.1.1.4'
N N 0.0061 0.0033 'International Tables Vol C Tables 4.2.6.8 and 6.1.1.4'
O O 0.0106 0.0060 'International Tables Vol C Tables 4.2.6.8 and 6.1.1.4'
Ru Ru -1.2594 0.8363 'International Tables Vol C Tables 4.2.6.8 and 6.1.1.4'

loop_
_geom_angle_atom_site_label_1
_geom_angle_atom_site_label_2
_geom_angle_atom_site_label_3
_geom_angle
_geom_angle_site_symmetry_1
_geom_angle_site_symmetry_3
_geom_angle_publ_flag
O3 Ru1 O4 91.43(16) . . ?
O3 Ru1 O1 88.84(16) . . ?
O3 Ru1 O2 178.25(17) . . ?
O3 Ru1 N2 87.40(17) . . ?
O3 Ru1 N1 91.34(17) . . ?
O4 Ru1 O1 88.71(16) . . ?
O4 Ru1 N2 173.59(17) . . ?
O4 Ru1 N1 94.47(17) . . ?
O1 Ru1 N2 97.56(17) . . ?
O1 Ru1 N1 176.80(17) . . ?
O2 Ru1 O4 90.31(16) . . ?
O2 Ru1 O1 91.39(16) . . ?
O2 Ru1 N2 90.85(16) . . ?
O2 Ru1 N1 88.33(17) . . ?
N2 Ru1 N1 79.26(19) . . ?
O6 Ru2 O7 178.66(17) . . ?
O6 Ru2 O8 87.61(17) . . ?
O6 Ru2 O5 91.74(17) . . ?
O6 Ru2 N4 92.63(18) . . ?
O6 Ru2 N3 86.22(18) . . ?
O7 Ru2 O8 91.54(17) . . ?
O7 Ru2 O5 89.27(17) . . ?
O7 Ru2 N4 88.14(18) . . ?
O7 Ru2 N3 92.85(18) . . ?
O8 Ru2 N4 175.92(19) . . ?
O8 Ru2 N3 97.0(2) . . ?
O5 Ru2 O8 88.24(17) . . ?
O5 Ru2 N4 95.82(18) . . ?
O5 Ru2 N3 174.31(19) . . ?
N4 Ru2 N3 79.0(2) . . ?
O9 Cl1 O12 117.8(8) . . ?
O9 Cl1 O10 112.6(12) . . ?
O10 Cl1 O12 103.7(7) . . ?
O11 Cl1 O12 107.8(9) . . ?
O11 Cl1 O9 110.3(10) . . ?
O11 Cl1 O10 103.5(13) . . ?
C23 O3 Ru1 125.2(4) . . ?
C25 O4 Ru1 124.6(4) . . ?
C30 O6 Ru2 123.0(4) . . ?
C18 O1 Ru1 124.7(4) . . ?
C20 O2 Ru1 124.6(4) . . ?
C33 O7 Ru2 123.5(4) . . ?
C35 O8 Ru2 123.0(4) . . ?
C28 O5 Ru2 122.9(4) . . ?
C6 N2 Ru1 114.6(4) . . ?
C6 N2 C7 118.8(5) . . ?
C7 N2 Ru1 126.5(4) . . ?
C5 N1 Ru1 114.1(4) . . ?
C1 N1 Ru1 126.9(4) . . ?
C1 N1 C5 119.0(5) . . ?
C12 N4 Ru2 114.1(4) . . ?
C16 N4 Ru2 126.6(4) . . ?
C16 N4 C12 119.3(6) . . ?
C10 N3 Ru2 124.6(4) . . ?
C11 N3 Ru2 114.5(4) . . ?
C11 N3 C10 120.8(5) . . ?
O3 C23 C24 124.9(6) . . ?
O3 C23 C22 113.9(6) . . ?
C24 C23 C22 121.2(6) . . ?
O4 C25 C24 124.9(6) . . ?
O4 C25 C26 114.6(6) . . ?
C24 C25 C26 120.5(6) . . ?
O1 C18 C19 124.3(6) . . ?
O1 C18 C17 115.9(6) . . ?
C19 C18 C17 119.7(6) . . ?
O5 C28 C29 125.1(6) . . ?
O5 C28 C27 113.7(6) . . ?
C29 C28 C27 121.1(6) . . ?
N2 C6 C5 118.1(5) . . ?
O2 C20 C19 125.1(6) . . ?
O2 C20 C21 114.2(6) . . ?
C19 C20 C21 120.6(6) . . ?
N1 C5 C6 113.9(5) . . ?
N1 C5 C4 121.7(6) . . ?
C4 C5 C6 124.4(6) . . ?
C23 C24 C25 126.9(6) . . ?
N1 C1 C2 121.9(6) . . ?
N2 C7 C8 110.8(6) . . ?
C20 C19 C18 128.0(6) . . ?
O7 C33 C34 125.3(6) . . ?
O7 C33 C32 114.4(7) . . ?
C34 C33 C32 120.1(7) . . ?
O6 C30 C29 125.8(6) . . ?
O6 C30 C31 113.9(6) . . ?
C29 C30 C31 120.3(6) . . ?
N4 C12 C11 113.7(6) . . ?
N4 C12 C13 120.7(7) . . ?
C13 C12 C11 125.5(6) . . ?
N4 C16 C15 121.9(7) . . ?
C2 C3 C4 120.7(7) . . ?
N3 C10 C9 111.4(6) . . ?
C28 C29 C30 127.0(6) . . ?
N3 C11 C12 118.6(6) . . ?
C3 C2 C1 118.9(7) . . ?
C3 C4 C5 117.7(6) . . ?
O8 C35 C34 125.3(7) . . ?
O8 C35 C36 113.6(7) . . ?
C34 C35 C36 121.0(7) . . ?
C14 C13 C12 119.4(7) . . ?
C33 C34 C35 127.2(7) . . ?
C14 C15 C16 118.5(8) . . ?
Cl5 C38 Cl6 112.8(4) . . ?
C13 C14 C15 120.2(7) . . ?
C8 C9 C10 111.3(7) . . ?
O16 Cl2 O15 113.5(7) . . ?
O14 Cl2 O15 114.2(8) . . ?
O14 Cl2 O16 114.3(8) . . ?
O14 Cl2 O13 114.2(12) . . ?
O13 Cl2 O15 98.2(6) . . ?
O13 Cl2 O16 100.5(9) . . ?
Cl8 C39 Cl7 112.6(6) . . ?
C7 C8 C9 115.8(7) . . ?
Cl4 C37 Cl3 108.9(8) . . ?

loop_
_geom_bond_atom_site_label_1
_geom_bond_atom_site_label_2
_geom_bond_distance
_geom_bond_site_symmetry_2
_geom_bond_publ_flag
Ru1 O3 1.993(4) . ?
Ru1 O4 2.016(4) . ?
Ru1 O1 2.018(4) . ?
Ru1 O2 1.996(4) . ?
Ru1 N2 2.034(5) . ?
Ru1 N1 2.042(4) . ?
Ru2 O6 1.991(4) . ?
Ru2 O7 1.997(4) . ?
Ru2 O8 2.012(4) . ?
Ru2 O5 2.011(4) . ?
Ru2 N4 2.033(5) . ?
Ru2 N3 2.040(5) . ?
Cl1 O12 1.376(8) . ?
Cl1 O9 1.259(9) . ?
Cl1 O10 1.287(12) . ?
Cl1 O11 1.254(12) . ?
Cl6 C38 1.742(8) . ?
Cl5 C38 1.726(8) . ?
O3 C23 1.269(7) . ?
O4 C25 1.279(7) . ?
O6 C30 1.270(7) . ?
O1 C18 1.266(7) . ?
O2 C20 1.287(7) . ?
Cl4 C37 1.703(12) . ?
O7 C33 1.278(8) . ?
Cl3 C37 1.746(15) . ?
Cl7 C39 1.684(12) . ?
O8 C35 1.270(8) . ?
O5 C28 1.283(7) . ?
N2 C6 1.282(7) . ?
N2 C7 1.465(7) . ?
N1 C5 1.347(7) . ?
N1 C1 1.329(7) . ?
N4 C12 1.355(8) . ?
N4 C16 1.320(8) . ?
N3 C10 1.453(8) . ?
N3 C11 1.268(8) . ?
C23 C24 1.395(9) . ?
C23 C22 1.497(9) . ?
C25 C24 1.396(9) . ?
C25 C26 1.495(9) . ?
C18 C19 1.404(9) . ?
C18 C17 1.505(9) . ?
C28 C29 1.376(9) . ?
C28 C27 1.513(9) . ?
C6 C5 1.448(9) . ?
Cl8 C39 1.665(12) . ?
C20 C19 1.359(9) . ?
C20 C21 1.498(9) . ?
C5 C4 1.383(9) . ?
C1 C2 1.378(9) . ?
C7 C8 1.490(5) . ?
C33 C34 1.375(10) . ?
C33 C32 1.502(10) . ?
C30 C29 1.384(10) . ?
C30 C31 1.515(9) . ?
C12 C11 1.434(9) . ?
C12 C13 1.390(9) . ?
C16 C15 1.393(10) . ?
C3 C2 1.347(10) . ?
C3 C4 1.379(10) . ?
C10 C9 1.504(10) . ?
C35 C34 1.391(10) . ?
C35 C36 1.501(10) . ?
C13 C14 1.351(11) . ?
C15 C14 1.367(11) . ?
C9 C8 1.496(10) . ?
O15 Cl2 1.409(9) . ?
Cl2 O16 1.335(8) . ?
Cl2 O14 1.243(8) . ?
Cl2 O13 1.322(10) . ?
